data_7159926
loop_
_publ_author_name
'Li, Xiao-Dong'
'Li, Xiao-Ming'
'Wang, Bin-Gui'
'Li, Xin'

_publ_section_title
;
 Antimicrobial sesterterpenoids with a unique 5/8/6/5 tetracyclic
 carbon-ring-system and diepoxide polyketides from a deep
 sea-sediment-sourced fungus <i>Chaetomium globosum</i> SD-347.
;
_journal_issue 19
_journal_name_full 'Organic &amp; biomolecular chemistry'
_journal_page_first 3979
_journal_page_last 3985
_journal_paper_doi 10.1039/d4ob00449c
_journal_volume 22
_journal_year 2024
_chemical_absolute_configuration ad
_chemical_formula_moiety 'C25 H42 O3'
_chemical_formula_sum 'C25 H42 O3'
_chemical_formula_weight 390.58
_space_group_crystal_system orthorhombic
_space_group_IT_number 19
_space_group_name_Hall 'P 2ac 2ab'
_space_group_name_H-M_alt 'P 21 21 21'
_atom_sites_solution_hydrogens mixed
_audit_creation_method SHELXL-2018/3
_audit_update_record
;
2019-12-10 deposited with the CCDC.	2024-04-26 downloaded from the CCDC.
;
_cell_angle_alpha 90
_cell_angle_beta 90
_cell_angle_gamma 90
_cell_formula_units_Z 4
_cell_length_a 8.005
_cell_length_b 10.685
_cell_length_c 26.893
_cell_measurement_reflns_used 9924
_cell_measurement_temperature 293(2)
_cell_measurement_theta_max 68.05
_cell_measurement_theta_min 5.29
_cell_volume 2300.250
_computing_structure_refinement 'SHELXL-2018/3 (Sheldrick, 2018)'
_computing_structure_solution 'SHELXT 2014/5 (Sheldrick, 2014)'
_diffrn_ambient_temperature 293(2)
_diffrn_measured_fraction_theta_full 0.997
_diffrn_measured_fraction_theta_max 0.996
_diffrn_measurement_device_type 'Bruker d8 venture'
_diffrn_measurement_method '\f and \w scans'
_diffrn_radiation_type CuK\a
_diffrn_radiation_wavelength 1.54178
_diffrn_reflns_av_R_equivalents 0.0360
_diffrn_reflns_av_unetI/netI 0.0200
_diffrn_reflns_Laue_measured_fraction_full 0.997
_diffrn_reflns_Laue_measured_fraction_max 0.996
_diffrn_reflns_limit_h_max 9
_diffrn_reflns_limit_h_min -9
_diffrn_reflns_limit_k_max 12
_diffrn_reflns_limit_k_min -12
_diffrn_reflns_limit_l_max 32
_diffrn_reflns_limit_l_min -32
_diffrn_reflns_number 28454
_diffrn_reflns_point_group_measured_fraction_full 0.998
_diffrn_reflns_point_group_measured_fraction_max 0.997
_diffrn_reflns_theta_full 67.679
_diffrn_reflns_theta_max 68.440
_diffrn_reflns_theta_min 5.287
_exptl_absorpt_coefficient_mu 0.554
_exptl_crystal_colour colorless
_exptl_crystal_density_diffrn 1.128
_exptl_crystal_description block
_exptl_crystal_F_000 864
_exptl_crystal_size_max 0.180
_exptl_crystal_size_mid 0.150
_exptl_crystal_size_min 0.120
_exptl_transmission_factor_max 0.7531
_exptl_transmission_factor_min 0.6904
_refine_diff_density_max 1.061
_refine_diff_density_min -0.577
_refine_diff_density_rms 0.078
_refine_ls_abs_structure_details
;
 Refined as an inversion twin.
;
_refine_ls_abs_structure_Flack 0.1(5)
_refine_ls_extinction_method none
_refine_ls_goodness_of_fit_ref 1.066
_refine_ls_hydrogen_treatment constr
_refine_ls_matrix_type full
_refine_ls_number_parameters 260
_refine_ls_number_reflns 4221
_refine_ls_number_restraints 2
_refine_ls_restrained_S_all 1.067
_refine_ls_R_factor_all 0.0900
_refine_ls_R_factor_gt 0.0867
_refine_ls_shift/su_max 0.000
_refine_ls_shift/su_mean 0.000
_refine_ls_structure_factor_coef Fsqd
_refine_ls_weighting_details 'w=1/[\s^2^(Fo^2^)+(0.1836P)^2^+1.0625P] where P=(Fo^2^+2Fc^2^)/3'
_refine_ls_weighting_scheme calc
_refine_ls_wR_factor_gt 0.2500
_refine_ls_wR_factor_ref 0.2563
_reflns_Friedel_coverage 0.738
_reflns_Friedel_fraction_full 0.999
_reflns_Friedel_fraction_max 0.998
_reflns_number_gt 3972
_reflns_number_total 4221
_reflns_threshold_expression 'I > 2\s(I)'
_cod_data_source_file d4ob00449c2.cif
_cod_data_source_block a_a
_cod_depositor_comments 'Adding full bibliography for 7159925--7159927.cif.'
_cod_original_cell_volume 2300.3
_cod_database_code 7159926
_shelx_shelxl_version_number 2018/3
_shelx_space_group_comment
;
The symmetry employed for this shelxl refinement is uniquely defined
by the following loop, which should always be used as a source of
symmetry information in preference to the above space-group names.
They are only intended as comments.
;
_shelx_estimated_absorpt_t_min 0.907
_shelx_estimated_absorpt_t_max 0.936

loop_
_space_group_symop_operation_xyz
'x, y, z'
'-x+1/2, -y, z+1/2'
'x+1/2, -y+1/2, -z'
'-x, y+1/2, -z+1/2'

loop_
_atom_site_label
_atom_site_type_symbol
_atom_site_fract_x
_atom_site_fract_y
_atom_site_fract_z
_atom_site_U_iso_or_equiv
_atom_site_adp_type
_atom_site_occupancy
_atom_site_site_symmetry_order
_atom_site_calc_flag
_atom_site_refinement_flags_posn
_atom_site_refinement_flags_adp
_atom_site_refinement_flags_occupancy
_atom_site_disorder_assembly
_atom_site_disorder_group
O1 O 0.3382(3) -0.2830(3) 0.56757(10) 0.0376(7) Uani 1 1 d . . . . .
O2 O 0.5815(4) -0.3515(3) 0.53293(13) 0.0488(8) Uani 1 1 d . . . . .
H2 H 0.548876 -0.304895 0.508158 0.073 Uiso 1 1 d R U . . .
O3 O -0.0453(4) -0.3059(3) 0.54326(11) 0.0424(7) Uani 1 1 d . . . . .
H1 H -0.147396 -0.305523 0.541024 0.064 Uiso 1 1 d R U . . .
C1 C 0.0443(5) -0.4192(4) 0.55446(16) 0.0368(9) Uani 1 1 d . . . . .
C2 C -0.0758(7) -0.5308(5) 0.5491(2) 0.0541(12) Uani 1 1 d . . . . .
H2A H -0.033596 -0.603943 0.566344 0.065 Uiso 1 1 calc R U . . .
H2B H -0.185917 -0.510529 0.561818 0.065 Uiso 1 1 calc R U . . .
C3 C -0.0803(18) -0.5516(16) 0.4944(4) 0.189(8) Uani 1 1 d . . . . .
H3A H -0.114818 -0.636805 0.487324 0.227 Uiso 1 1 calc R U . . .
H3B H -0.159835 -0.495010 0.479117 0.227 Uiso 1 1 calc R U . . .
C4 C 0.0844(7) -0.5296(7) 0.4746(2) 0.0654(15) Uani 1 1 d . U . . .
H4 H 0.082732 -0.496174 0.440632 0.079 Uiso 1 1 calc R U . . .
C5 C 0.1742(5) -0.4421(4) 0.51205(16) 0.0394(9) Uani 1 1 d . . . . .
H5 H 0.193212 -0.361856 0.495335 0.047 Uiso 1 1 calc R U . . .
C6 C 0.3433(5) -0.4894(4) 0.53047(18) 0.0439(10) Uani 1 1 d . . . . .
H6A H 0.409568 -0.515383 0.502076 0.053 Uiso 1 1 calc R U . . .
H6B H 0.325630 -0.562397 0.551279 0.053 Uiso 1 1 calc R U . . .
C7 C 0.4417(5) -0.3914(4) 0.56013(17) 0.0405(10) Uani 1 1 d . . . . .
C8 C 0.4996(6) -0.4274(5) 0.61364(18) 0.0468(11) Uani 1 1 d . . . . .
H8 H 0.613915 -0.395538 0.616886 0.056 Uiso 1 1 calc R U . . .
C9 C 0.3911(6) -0.3461(5) 0.64884(17) 0.0461(11) Uani 1 1 d . . . . .
H9 H 0.344501 -0.398224 0.675418 0.055 Uiso 1 1 calc R U . . .
C10 C 0.2491(5) -0.3014(4) 0.61372(14) 0.0378(9) Uani 1 1 d . . . . .
C11 C 0.1176(5) -0.4088(4) 0.60747(15) 0.0378(9) Uani 1 1 d . . . . .
H11 H 0.178591 -0.487030 0.613202 0.045 Uiso 1 1 calc R U . . .
C12 C 0.1695(6) -0.1728(4) 0.62566(17) 0.0432(10) Uani 1 1 d . . . . .
H12A H 0.115061 -0.140455 0.596113 0.052 Uiso 1 1 calc R U . . .
H12B H 0.085149 -0.183271 0.651213 0.052 Uiso 1 1 calc R U . . .
C13 C 0.2995(7) -0.0794(5) 0.64338(18) 0.0489(11) Uani 1 1 d . . . . .
H13 H 0.381952 -0.075008 0.616486 0.059 Uiso 1 1 calc R U . . .
C14 C 0.3973(8) -0.1294(6) 0.68907(19) 0.0575(13) Uani 1 1 d . . . . .
C15 C 0.4970(7) -0.2398(6) 0.6715(2) 0.0615(14) Uani 1 1 d . . . . .
H15A H 0.559930 -0.273009 0.699314 0.074 Uiso 1 1 calc R U . . .
H15B H 0.576596 -0.211411 0.646725 0.074 Uiso 1 1 calc R U . . .
C16 C 0.4972(10) -0.0125(8) 0.7023(3) 0.087(2) Uani 1 1 d . . . . .
H16A H 0.590977 -0.001998 0.679790 0.104 Uiso 1 1 calc R U . . .
H16B H 0.538958 -0.017273 0.736073 0.104 Uiso 1 1 calc R U . . .
C17 C 0.3714(12) 0.0962(8) 0.6966(3) 0.091(2) Uani 1 1 d . . . . .
H17A H 0.310250 0.108591 0.727361 0.109 Uiso 1 1 calc R U . . .
H17B H 0.429492 0.173230 0.688478 0.109 Uiso 1 1 calc R U . . .
C18 C 0.2510(8) 0.0596(5) 0.6543(2) 0.0617(14) Uani 1 1 d . . . . .
H18 H 0.287096 0.107603 0.625145 0.074 Uiso 1 1 calc R U . . .
C19 C -0.0181(6) -0.4042(5) 0.64708(19) 0.0514(12) Uani 1 1 d . . . . .
H19A H -0.095942 -0.338771 0.639264 0.077 Uiso 1 1 calc R U . . .
H19B H 0.031714 -0.387999 0.678908 0.077 Uiso 1 1 calc R U . . .
H19C H -0.075672 -0.483009 0.648064 0.077 Uiso 1 1 calc R U . . .
C20 C 0.5087(7) -0.5675(6) 0.6267(2) 0.0626(15) Uani 1 1 d . . . . .
H20A H 0.397623 -0.600018 0.630550 0.094 Uiso 1 1 calc R U . . .
H20B H 0.569162 -0.577984 0.657276 0.094 Uiso 1 1 calc R U . . .
H20C H 0.564828 -0.611742 0.600561 0.094 Uiso 1 1 calc R U . . .
C21 C 0.2833(10) -0.1666(8) 0.7336(2) 0.0740(18) Uani 1 1 d . . . . .
H21A H 0.208649 -0.232102 0.723528 0.111 Uiso 1 1 calc R U . . .
H21B H 0.219780 -0.095060 0.744081 0.111 Uiso 1 1 calc R U . . .
H21C H 0.351304 -0.195388 0.760706 0.111 Uiso 1 1 calc R U . . .
C22 C 0.0687(11) 0.0942(6) 0.6626(3) 0.0789(18) Uani 1 1 d . U . . .
H22 H 0.006423 0.074976 0.632148 0.095 Uiso 1 1 calc R U . . .
C23 C 0.055(2) 0.2369(10) 0.6726(6) 0.167(7) Uani 1 1 d . . . . .
H23A H 0.091882 0.282272 0.643826 0.251 Uiso 1 1 calc R U . . .
H23B H 0.123348 0.258721 0.700595 0.251 Uiso 1 1 calc R U . . .
H23C H -0.059341 0.258100 0.679598 0.251 Uiso 1 1 calc R U . . .
C24 C 0.1496(18) -0.6750(12) 0.4774(9) 0.195(8) Uani 1 1 d . U . . .
H24A H 0.090344 -0.724464 0.453381 0.292 Uiso 1 1 calc R U . . .
H24B H 0.129657 -0.707618 0.510094 0.292 Uiso 1 1 calc R U . . .
H24C H 0.267127 -0.677854 0.470297 0.292 Uiso 1 1 calc R U . . .
C25 C -0.0205(18) 0.0406(15) 0.7044(6) 0.157(6) Uani 1 1 d . U . . .
H25A H -0.095453 0.101804 0.717988 0.236 Uiso 1 1 calc R U . . .
H25B H 0.058020 0.015380 0.729480 0.236 Uiso 1 1 calc R U . . .
H25C H -0.083002 -0.030975 0.693469 0.236 Uiso 1 1 calc R U . . .

loop_
_atom_site_aniso_label
_atom_site_aniso_U_11
_atom_site_aniso_U_22
_atom_site_aniso_U_33
_atom_site_aniso_U_23
_atom_site_aniso_U_13
_atom_site_aniso_U_12
O1 0.0305(13) 0.0445(15) 0.0380(14) 0.0084(12) 0.0003(11) -0.0008(12)
O2 0.0303(14) 0.0615(19) 0.0546(19) 0.0158(15) 0.0053(13) 0.0019(14)
O3 0.0292(14) 0.0515(17) 0.0465(16) 0.0063(13) -0.0031(12) 0.0064(12)
C1 0.0247(17) 0.043(2) 0.043(2) 0.0068(17) -0.0009(16) 0.0000(16)
C2 0.044(2) 0.058(3) 0.060(3) 0.000(2) 0.000(2) -0.016(2)
C3 0.198(11) 0.270(16) 0.101(7) -0.100(9) 0.072(8) -0.186(12)
C4 0.055(3) 0.086(4) 0.055(3) -0.022(3) -0.003(3) 0.002(3)
C5 0.0330(19) 0.045(2) 0.040(2) 0.0043(17) -0.0006(17) 0.0032(17)
C6 0.035(2) 0.049(2) 0.048(2) 0.0028(18) 0.0024(18) 0.0086(19)
C7 0.0293(19) 0.046(2) 0.046(2) 0.0109(19) 0.0012(17) 0.0033(16)
C8 0.033(2) 0.059(3) 0.049(2) 0.014(2) -0.0054(18) 0.0021(19)
C9 0.036(2) 0.062(3) 0.041(2) 0.009(2) -0.0047(18) 0.000(2)
C10 0.0301(18) 0.049(2) 0.0343(19) 0.0056(17) -0.0003(15) -0.0010(16)
C11 0.0305(19) 0.045(2) 0.037(2) 0.0076(17) -0.0015(16) 0.0021(17)
C12 0.040(2) 0.050(2) 0.040(2) -0.0044(17) -0.0059(18) -0.0001(19)
C13 0.048(3) 0.057(3) 0.042(2) 0.000(2) -0.002(2) -0.007(2)
C14 0.058(3) 0.071(3) 0.043(2) -0.004(2) -0.014(2) -0.013(3)
C15 0.047(3) 0.086(4) 0.052(3) 0.001(3) -0.021(2) -0.004(3)
C16 0.079(4) 0.102(5) 0.079(4) -0.027(4) -0.028(4) -0.028(4)
C17 0.104(6) 0.079(5) 0.088(5) -0.022(4) -0.025(5) -0.018(4)
C18 0.073(4) 0.058(3) 0.055(3) -0.006(2) 0.002(3) -0.015(3)
C19 0.044(2) 0.066(3) 0.045(2) 0.007(2) 0.008(2) -0.007(2)
C20 0.048(3) 0.067(3) 0.072(3) 0.029(3) -0.002(3) 0.014(2)
C21 0.085(4) 0.097(5) 0.039(3) 0.001(3) -0.007(3) 0.001(4)
C22 0.092(5) 0.058(3) 0.087(4) -0.008(3) -0.002(4) 0.009(3)
C23 0.182(13) 0.066(5) 0.254(17) -0.013(7) 0.074(13) 0.030(7)
C24 0.131(9) 0.103(6) 0.35(2) -0.098(10) -0.079(13) 0.041(7)
C25 0.146(10) 0.152(12) 0.174(13) 0.030(9) 0.067(10) 0.016(10)

loop_
_atom_type_symbol
_atom_type_description
_atom_type_scat_dispersion_real
_atom_type_scat_dispersion_imag
_atom_type_scat_source
C C 0.0181 0.0091 'International Tables Vol C Tables 4.2.6.8 and 6.1.1.4'
H H 0.0000 0.0000 'International Tables Vol C Tables 4.2.6.8 and 6.1.1.4'
O O 0.0492 0.0322 'International Tables Vol C Tables 4.2.6.8 and 6.1.1.4'

loop_
_geom_angle_atom_site_label_1
_geom_angle_atom_site_label_2
_geom_angle_atom_site_label_3
_geom_angle
_geom_angle_site_symmetry_1
_geom_angle_site_symmetry_3
_geom_angle_publ_flag
C7 O1 C10 107.2(3) . . ?
C7 O2 H2 109.5 . . ?
C1 O3 H1 121.1 . . ?
O3 C1 C2 108.7(3) . . ?
O3 C1 C11 108.8(3) . . ?
C2 C1 C11 112.3(4) . . ?
O3 C1 C5 108.1(3) . . ?
C2 C1 C5 103.1(4) . . ?
C11 C1 C5 115.6(3) . . ?
C3 C2 C1 103.0(5) . . ?
C3 C2 H2A 111.2 . . ?
C1 C2 H2A 111.2 . . ?
C3 C2 H2B 111.2 . . ?
C1 C2 H2B 111.2 . . ?
H2A C2 H2B 109.1 . . ?
C4 C3 C2 108.6(8) . . ?
C4 C3 H3A 110.0 . . ?
C2 C3 H3A 110.0 . . ?
C4 C3 H3B 110.0 . . ?
C2 C3 H3B 110.0 . . ?
H3A C3 H3B 108.3 . . ?
C3 C4 C24 96.8(11) . . ?
C3 C4 C5 106.4(5) . . ?
C24 C4 C5 113.1(7) . . ?
C3 C4 H4 113.1 . . ?
C24 C4 H4 113.1 . . ?
C5 C4 H4 113.1 . . ?
C6 C5 C4 115.0(4) . . ?
C6 C5 C1 113.9(3) . . ?
C4 C5 C1 105.1(4) . . ?
C6 C5 H5 107.5 . . ?
C4 C5 H5 107.5 . . ?
C1 C5 H5 107.5 . . ?
C5 C6 C7 113.4(4) . . ?
C5 C6 H6A 108.9 . . ?
C7 C6 H6A 108.9 . . ?
C5 C6 H6B 108.9 . . ?
C7 C6 H6B 108.9 . . ?
H6A C6 H6B 107.7 . . ?
O2 C7 O1 106.7(3) . . ?
O2 C7 C6 110.2(4) . . ?
O1 C7 C6 109.1(3) . . ?
O2 C7 C8 108.6(3) . . ?
O1 C7 C8 104.0(4) . . ?
C6 C7 C8 117.6(4) . . ?
C20 C8 C9 115.6(4) . . ?
C20 C8 C7 117.7(5) . . ?
C9 C8 C7 105.0(4) . . ?
C20 C8 H8 105.9 . . ?
C9 C8 H8 105.9 . . ?
C7 C8 H8 105.9 . . ?
C15 C9 C8 110.2(4) . . ?
C15 C9 C10 114.5(4) . . ?
C8 C9 C10 102.2(4) . . ?
C15 C9 H9 109.9 . . ?
C8 C9 H9 109.9 . . ?
C10 C9 H9 109.9 . . ?
O1 C10 C12 105.1(3) . . ?
O1 C10 C9 101.7(3) . . ?
C12 C10 C9 116.6(4) . . ?
O1 C10 C11 109.8(3) . . ?
C12 C10 C11 113.3(3) . . ?
C9 C10 C11 109.4(4) . . ?
C19 C11 C1 112.1(3) . . ?
C19 C11 C10 112.4(4) . . ?
C1 C11 C10 114.0(3) . . ?
C19 C11 H11 105.8 . . ?
C1 C11 H11 105.8 . . ?
C10 C11 H11 105.8 . . ?
C13 C12 C10 111.5(4) . . ?
C13 C12 H12A 109.3 . . ?
C10 C12 H12A 109.3 . . ?
C13 C12 H12B 109.3 . . ?
C10 C12 H12B 109.3 . . ?
H12A C12 H12B 108.0 . . ?
C12 C13 C14 111.6(4) . . ?
C12 C13 C18 120.9(5) . . ?
C14 C13 C18 107.7(4) . . ?
C12 C13 H13 105.1 . . ?
C14 C13 H13 105.1 . . ?
C18 C13 H13 105.1 . . ?
C15 C14 C16 116.0(5) . . ?
C15 C14 C13 106.8(4) . . ?
C16 C14 C13 99.6(5) . . ?
C15 C14 C21 110.7(5) . . ?
C16 C14 C21 109.7(5) . . ?
C13 C14 C21 113.7(5) . . ?
C14 C15 C9 114.3(4) . . ?
C14 C15 H15A 108.7 . . ?
C9 C15 H15A 108.7 . . ?
C14 C15 H15B 108.7 . . ?
C9 C15 H15B 108.7 . . ?
H15A C15 H15B 107.6 . . ?
C14 C16 C17 104.6(5) . . ?
C14 C16 H16A 110.8 . . ?
C17 C16 H16A 110.8 . . ?
C14 C16 H16B 110.8 . . ?
C17 C16 H16B 110.8 . . ?
H16A C16 H16B 108.9 . . ?
C18 C17 C16 106.8(6) . . ?
C18 C17 H17A 110.4 . . ?
C16 C17 H17A 110.4 . . ?
C18 C17 H17B 110.4 . . ?
C16 C17 H17B 110.4 . . ?
H17A C17 H17B 108.6 . . ?
C22 C18 C17 115.5(6) . . ?
C22 C18 C13 119.8(5) . . ?
C17 C18 C13 102.9(5) . . ?
C22 C18 H18 105.9 . . ?
C17 C18 H18 105.9 . . ?
C13 C18 H18 105.9 . . ?
C11 C19 H19A 109.5 . . ?
C11 C19 H19B 109.5 . . ?
H19A C19 H19B 109.5 . . ?
C11 C19 H19C 109.5 . . ?
H19A C19 H19C 109.5 . . ?
H19B C19 H19C 109.5 . . ?
C8 C20 H20A 109.5 . . ?
C8 C20 H20B 109.5 . . ?
H20A C20 H20B 109.5 . . ?
C8 C20 H20C 109.5 . . ?
H20A C20 H20C 109.5 . . ?
H20B C20 H20C 109.5 . . ?
C14 C21 H21A 109.5 . . ?
C14 C21 H21B 109.5 . . ?
H21A C21 H21B 109.5 . . ?
C14 C21 H21C 109.5 . . ?
H21A C21 H21C 109.5 . . ?
H21B C21 H21C 109.5 . . ?
C25 C22 C18 119.3(8) . . ?
C25 C22 C23 102.6(10) . . ?
C18 C22 C23 109.4(9) . . ?
C25 C22 H22 108.3 . . ?
C18 C22 H22 108.3 . . ?
C23 C22 H22 108.3 . . ?
C22 C23 H23A 109.5 . . ?
C22 C23 H23B 109.5 . . ?
H23A C23 H23B 109.5 . . ?
C22 C23 H23C 109.5 . . ?
H23A C23 H23C 109.5 . . ?
H23B C23 H23C 109.5 . . ?
C4 C24 H24A 109.5 . . ?
C4 C24 H24B 109.5 . . ?
H24A C24 H24B 109.5 . . ?
C4 C24 H24C 109.5 . . ?
H24A C24 H24C 109.5 . . ?
H24B C24 H24C 109.5 . . ?
C22 C25 H25A 109.5 . . ?
C22 C25 H25B 109.5 . . ?
H25A C25 H25B 109.5 . . ?
C22 C25 H25C 109.5 . . ?
H25A C25 H25C 109.5 . . ?
H25B C25 H25C 109.5 . . ?

loop_
_geom_bond_atom_site_label_1
_geom_bond_atom_site_label_2
_geom_bond_distance
_geom_bond_site_symmetry_2
_geom_bond_publ_flag
O1 C7 1.438(5) . ?
O1 C10 1.445(5) . ?
O2 C7 1.403(5) . ?
O2 H2 0.8716 . ?
O3 C1 1.439(5) . ?
O3 H1 0.8195 . ?
C1 C2 1.538(6) . ?
C1 C11 1.546(6) . ?
C1 C5 1.563(6) . ?
C2 C3 1.487(11) . ?
C2 H2A 0.9700 . ?
C2 H2B 0.9700 . ?
C3 C4 1.441(12) . ?
C3 H3A 0.9700 . ?
C3 H3B 0.9700 . ?
C4 C24 1.641(13) . ?
C4 C5 1.551(7) . ?
C4 H4 0.9800 . ?
C5 C6 1.528(6) . ?
C5 H5 0.9800 . ?
C6 C7 1.534(7) . ?
C6 H6A 0.9700 . ?
C6 H6B 0.9700 . ?
C7 C8 1.560(6) . ?
C8 C20 1.539(7) . ?
C8 C9 1.551(7) . ?
C8 H8 0.9800 . ?
C9 C15 1.543(8) . ?
C9 C10 1.553(6) . ?
C9 H9 0.9800 . ?
C10 C12 1.548(6) . ?
C10 C11 1.567(6) . ?
C11 C19 1.522(6) . ?
C11 H11 0.9800 . ?
C12 C13 1.519(7) . ?
C12 H12A 0.9700 . ?
C12 H12B 0.9700 . ?
C13 C14 1.552(7) . ?
C13 C18 1.563(8) . ?
C13 H13 0.9800 . ?
C14 C15 1.500(9) . ?
C14 C16 1.525(9) . ?
C14 C21 1.557(9) . ?
C15 H15A 0.9700 . ?
C15 H15B 0.9700 . ?
C16 C17 1.545(12) . ?
C16 H16A 0.9700 . ?
C16 H16B 0.9700 . ?
C17 C18 1.542(9) . ?
C17 H17A 0.9700 . ?
C17 H17B 0.9700 . ?
C18 C22 1.521(11) . ?
C18 H18 0.9800 . ?
C19 H19A 0.9600 . ?
C19 H19B 0.9600 . ?
C19 H19C 0.9600 . ?
C20 H20A 0.9600 . ?
C20 H20B 0.9600 . ?
C20 H20C 0.9600 . ?
C21 H21A 0.9600 . ?
C21 H21B 0.9600 . ?
C21 H21C 0.9600 . ?
C22 C25 1.451(14) . ?
C22 C23 1.553(12) . ?
C22 H22 0.9800 . ?
C23 H23A 0.9600 . ?
C23 H23B 0.9600 . ?
C23 H23C 0.9600 . ?
C24 H24A 0.9600 . ?
C24 H24B 0.9600 . ?
C24 H24C 0.9600 . ?
C25 H25A 0.9600 . ?
C25 H25B 0.9600 . ?
C25 H25C 0.9600 . ?

loop_
_geom_torsion_atom_site_label_1
_geom_torsion_atom_site_label_2
_geom_torsion_atom_site_label_3
_geom_torsion_atom_site_label_4
_geom_torsion
_geom_torsion_site_symmetry_1
_geom_torsion_site_symmetry_2
_geom_torsion_site_symmetry_3
_geom_torsion_site_symmetry_4
_geom_torsion_publ_flag
O3 C1 C2 C3 79.7(9) . . . . ?
C11 C1 C2 C3 -159.9(9) . . . . ?
C5 C1 C2 C3 -34.8(9) . . . . ?
C1 C2 C3 C4 37.3(14) . . . . ?
C2 C3 C4 C24 93.1(13) . . . . ?
C2 C3 C4 C5 -23.5(15) . . . . ?
C3 C4 C5 C6 126.5(10) . . . . ?
C24 C4 C5 C6 21.4(11) . . . . ?
C3 C4 C5 C1 0.5(10) . . . . ?
C24 C4 C5 C1 -104.6(10) . . . . ?
O3 C1 C5 C6 139.6(4) . . . . ?
C2 C1 C5 C6 -105.4(4) . . . . ?
C11 C1 C5 C6 17.5(5) . . . . ?
O3 C1 C5 C4 -93.7(4) . . . . ?
C2 C1 C5 C4 21.3(5) . . . . ?
C11 C1 C5 C4 144.2(4) . . . . ?
C4 C5 C6 C7 170.0(4) . . . . ?
C1 C5 C6 C7 -68.7(5) . . . . ?
C10 O1 C7 O2 -150.7(3) . . . . ?
C10 O1 C7 C6 90.3(4) . . . . ?
C10 O1 C7 C8 -36.0(4) . . . . ?
C5 C6 C7 O2 -110.4(4) . . . . ?
C5 C6 C7 O1 6.5(5) . . . . ?
C5 C6 C7 C8 124.5(4) . . . . ?
O2 C7 C8 C20 -105.8(5) . . . . ?
O1 C7 C8 C20 140.8(4) . . . . ?
C6 C7 C8 C20 20.1(6) . . . . ?
O2 C7 C8 C9 124.0(4) . . . . ?
O1 C7 C8 C9 10.7(4) . . . . ?
C6 C7 C8 C9 -110.0(4) . . . . ?
C20 C8 C9 C15 122.2(5) . . . . ?
C7 C8 C9 C15 -106.4(4) . . . . ?
C20 C8 C9 C10 -115.6(5) . . . . ?
C7 C8 C9 C10 15.8(5) . . . . ?
C7 O1 C10 C12 168.4(3) . . . . ?
C7 O1 C10 C9 46.4(4) . . . . ?
C7 O1 C10 C11 -69.3(4) . . . . ?
C15 C9 C10 O1 82.5(5) . . . . ?
C8 C9 C10 O1 -36.7(4) . . . . ?
C15 C9 C10 C12 -31.2(6) . . . . ?
C8 C9 C10 C12 -150.4(4) . . . . ?
C15 C9 C10 C11 -161.4(4) . . . . ?
C8 C9 C10 C11 79.4(4) . . . . ?
O3 C1 C11 C19 65.9(4) . . . . ?
C2 C1 C11 C19 -54.5(5) . . . . ?
C5 C1 C11 C19 -172.3(4) . . . . ?
O3 C1 C11 C10 -63.2(4) . . . . ?
C2 C1 C11 C10 176.4(4) . . . . ?
C5 C1 C11 C10 58.6(5) . . . . ?
O1 C10 C11 C19 -160.5(3) . . . . ?
C12 C10 C11 C19 -43.3(5) . . . . ?
C9 C10 C11 C19 88.7(4) . . . . ?
O1 C10 C11 C1 -31.5(5) . . . . ?
C12 C10 C11 C1 85.7(4) . . . . ?
C9 C10 C11 C1 -142.3(3) . . . . ?
O1 C10 C12 C13 -73.6(4) . . . . ?
C9 C10 C12 C13 38.1(5) . . . . ?
C11 C10 C12 C13 166.5(4) . . . . ?
C10 C12 C13 C14 -56.0(5) . . . . ?
C10 C12 C13 C18 175.9(4) . . . . ?
C12 C13 C14 C15 66.3(6) . . . . ?
C18 C13 C14 C15 -158.8(5) . . . . ?
C12 C13 C14 C16 -172.7(5) . . . . ?
C18 C13 C14 C16 -37.8(6) . . . . ?
C12 C13 C14 C21 -56.1(6) . . . . ?
C18 C13 C14 C21 78.7(6) . . . . ?
C16 C14 C15 C9 -168.5(5) . . . . ?
C13 C14 C15 C9 -58.6(6) . . . . ?
C21 C14 C15 C9 65.6(6) . . . . ?
C8 C9 C15 C14 157.2(4) . . . . ?
C10 C9 C15 C14 42.6(6) . . . . ?
C15 C14 C16 C17 156.3(6) . . . . ?
C13 C14 C16 C17 42.2(7) . . . . ?
C21 C14 C16 C17 -77.4(7) . . . . ?
C14 C16 C17 C18 -32.7(8) . . . . ?
C16 C17 C18 C22 140.7(7) . . . . ?
C16 C17 C18 C13 8.3(8) . . . . ?
C12 C13 C18 C22 18.5(8) . . . . ?
C14 C13 C18 C22 -111.3(6) . . . . ?
C12 C13 C18 C17 148.3(6) . . . . ?
C14 C13 C18 C17 18.5(6) . . . . ?
C17 C18 C22 C25 -61.5(11) . . . . ?
C13 C18 C22 C25 62.4(11) . . . . ?
C17 C18 C22 C23 56.1(11) . . . . ?
C13 C18 C22 C23 180.0(8) . . . . ?
